data_7019499
loop_
_publ_author_name
'Liu, Ya-Ming'
'Lin, Yi-Chun'
'Chen, Wen-Ching'
'Cheng, Jen-Hao'
'Chen, Yi-Lin'
'Yap, Glenn P. A.'
'Sun, Shih-Sheng'
'Ong, Tiow-Gan'

_publ_section_title
;
 Synthesis and characterization of para-pyridine linked NHC palladium
 complexes and their studies for the Heck-Mizoroki coupling reaction.
;
_journal_issue 24
_journal_name_full 'Dalton transactions (Cambridge, England : 2003)'
_journal_page_first 7382
_journal_page_last 7389
_journal_paper_doi 10.1039/c2dt30520h
_journal_volume 41
_journal_year 2012
_chemical_formula_sum 'C12 H15 Ag Cl N3'
_chemical_formula_weight 344.59
_chemical_name_systematic
;
?
;
_space_group_IT_number 14
_symmetry_cell_setting monoclinic
_symmetry_space_group_name_Hall '-P 2yn'
_symmetry_space_group_name_H-M 'P 1 21/n 1'
_atom_sites_solution_hydrogens geom
_atom_sites_solution_primary direct
_atom_sites_solution_secondary difmap
_audit_creation_method SHELXL-97
_cell_angle_alpha 90.00
_cell_angle_beta 109.01(3)
_cell_angle_gamma 90.00
_cell_formula_units_Z 4
_cell_length_a 9.786(2)
_cell_length_b 11.594(2)
_cell_length_c 12.312(3)
_cell_measurement_temperature 100(2)
_cell_volume 1320.7(5)
_computing_cell_refinement 'SAINT (Bruker, 2002)'
_computing_data_collection 'SMART (Bruker, 2002)'
_computing_data_reduction SAINT
_computing_molecular_graphics 'SHELXTL (Sheldrick, 2001)'
_computing_publication_material 'SHELXTL (Sheldrick, 2001)'
_computing_structure_refinement 'SHELXL-97 (Sheldrick, 1997)'
_computing_structure_solution 'SHELXS-97 (Sheldrick, 1990)'
_diffrn_ambient_temperature 100(2)
_diffrn_detector_area_resol_mean 836.6
_diffrn_measured_fraction_theta_full 1.000
_diffrn_measured_fraction_theta_max 0.999
_diffrn_measurement_device_type 'Bruker AXS APEX diffractometer'
_diffrn_measurement_method \w
_diffrn_radiation_monochromator graphite
_diffrn_radiation_source 'fine-focus sealed tube'
_diffrn_radiation_type MoK\a
_diffrn_radiation_wavelength 0.71073
_diffrn_reflns_av_R_equivalents 0.0335
_diffrn_reflns_av_sigmaI/netI 0.0348
_diffrn_reflns_limit_h_max 12
_diffrn_reflns_limit_h_min -12
_diffrn_reflns_limit_k_max 14
_diffrn_reflns_limit_k_min -13
_diffrn_reflns_limit_l_max 15
_diffrn_reflns_limit_l_min -15
_diffrn_reflns_number 10945
_diffrn_reflns_theta_full 25.00
_diffrn_reflns_theta_max 27.10
_diffrn_reflns_theta_min 2.32
_diffrn_standards_decay_% 1
_diffrn_standards_interval_count 0
_diffrn_standards_interval_time 0
_diffrn_standards_number 0
_exptl_absorpt_coefficient_mu 1.709
_exptl_absorpt_correction_type multi-scan
_exptl_absorpt_process_details 'SADABS (Sheldrick, 2003)'
_exptl_crystal_density_diffrn 1.733
_exptl_crystal_density_method 'not measured'
_exptl_crystal_F_000 688
_exptl_crystal_size_max 0.25
_exptl_crystal_size_mid 0.20
_exptl_crystal_size_min 0.10
_refine_diff_density_max 0.458
_refine_diff_density_min -0.414
_refine_diff_density_rms 0.088
_refine_ls_extinction_method none
_refine_ls_goodness_of_fit_ref 1.025
_refine_ls_hydrogen_treatment constr
_refine_ls_matrix_type full
_refine_ls_number_parameters 156
_refine_ls_number_reflns 2920
_refine_ls_number_restraints 0
_refine_ls_restrained_S_all 1.025
_refine_ls_R_factor_all 0.0327
_refine_ls_R_factor_gt 0.0249
_refine_ls_shift/su_max 0.001
_refine_ls_shift/su_mean 0.000
_refine_ls_structure_factor_coef Fsqd
_refine_ls_weighting_details 'calc w=1/[\s^2^(Fo^2^)+(0.0256P)^2^+0.1421P] where P=(Fo^2^+2Fc^2^)/3'
_refine_ls_weighting_scheme calc
_refine_ls_wR_factor_gt 0.0525
_refine_ls_wR_factor_ref 0.0558
_reflns_number_gt 2471
_reflns_number_total 2920
_reflns_threshold_expression >2sigma(I)
_cod_data_source_file c2dt30520h.txt
_cod_data_source_block i11732
_cod_depositor_comments
;
The following automatic conversions were performed:

'_symmetry_cell_setting' value 'Monoclinic' changed to 'monoclinic'
according to /home/saulius/struct/CIF-dictionaries/cif_core.dic
dictionary named 'cif_core.dic' version 2.4.1 from 2010-06-29.

Automatic conversion script
Id: cif_fix_values 1891 2012-01-12 08:04:46Z andrius 
;
_cod_original_sg_symbol_H-M P2(1)/n
_cod_database_code 7019499

loop_
_symmetry_equiv_pos_as_xyz
'x, y, z'
'-x+1/2, y+1/2, -z+1/2'
'-x, -y, -z'
'x-1/2, -y-1/2, z-1/2'

loop_
_atom_site_label
_atom_site_type_symbol
_atom_site_fract_x
_atom_site_fract_y
_atom_site_fract_z
_atom_site_U_iso_or_equiv
_atom_site_adp_type
_atom_site_occupancy
_atom_site_symmetry_multiplicity
_atom_site_calc_flag
_atom_site_refinement_flags
Ag Ag 0.05841(2) 0.852529(15) 0.598401(15) 0.01951(7) Uani 1 1 d .
Cl Cl 0.14185(6) 0.93142(5) 0.45392(5) 0.02144(14) Uani 1 1 d .
N1 N -0.0924(2) 0.75517(16) 0.76697(16) 0.0192(4) Uani 1 1 d .
N2 N 0.1137(2) 0.67768(16) 0.79611(16) 0.0179(4) Uani 1 1 d .
N3 N 0.2049(3) 0.37152(18) 0.53272(19) 0.0317(6) Uani 1 1 d .
C1 C -0.2218(3) 0.8279(2) 0.7203(2) 0.0255(6) Uani 1 1 d .
H1A H -0.2132 0.8690 0.6515 0.031 Uiso 1 1 calc R
C2 C -0.3572(3) 0.7552(2) 0.6813(2) 0.0287(6) Uani 1 1 d .
H2A H -0.4410 0.8049 0.6461 0.043 Uiso 1 1 calc R
H2B H -0.3697 0.7151 0.7475 0.043 Uiso 1 1 calc R
H2C H -0.3487 0.6984 0.6249 0.043 Uiso 1 1 calc R
C3 C -0.2279(3) 0.9176(2) 0.8065(3) 0.0396(8) Uani 1 1 d .
H3A H -0.1362 0.9599 0.8324 0.059 Uiso 1 1 calc R
H3B H -0.2445 0.8801 0.8725 0.059 Uiso 1 1 calc R
H3C H -0.3071 0.9715 0.7710 0.059 Uiso 1 1 calc R
C4 C 0.0213(2) 0.75443(19) 0.72755(19) 0.0170(5) Uani 1 1 d .
C5 C -0.0705(3) 0.6806(2) 0.8588(2) 0.0221(5) Uani 1 1 d .
H5A H -0.1349 0.6668 0.9009 0.027 Uiso 1 1 calc R
C6 C 0.0592(3) 0.6317(2) 0.8769(2) 0.0220(5) Uani 1 1 d .
H6A H 0.1046 0.5762 0.9340 0.026 Uiso 1 1 calc R
C7 C 0.2491(3) 0.6425(2) 0.7812(2) 0.0205(5) Uani 1 1 d .
H7A H 0.3162 0.6159 0.8560 0.025 Uiso 1 1 calc R
H7B H 0.2936 0.7100 0.7567 0.025 Uiso 1 1 calc R
C8 C 0.3362(3) 0.5285(2) 0.6449(2) 0.0283(6) Uani 1 1 d .
H8A H 0.4202 0.5756 0.6649 0.034 Uiso 1 1 calc R
C9 C 0.3190(3) 0.4404(2) 0.5666(2) 0.0315(6) Uani 1 1 d .
H9A H 0.3940 0.4282 0.5346 0.038 Uiso 1 1 calc R
C10 C 0.1036(3) 0.3911(2) 0.5805(2) 0.0324(6) Uani 1 1 d .
H10A H 0.0201 0.3435 0.5579 0.039 Uiso 1 1 calc R
C11 C 0.1114(3) 0.4759(2) 0.6606(2) 0.0278(6) Uani 1 1 d .
H11A H 0.0358 0.4849 0.6925 0.033 Uiso 1 1 calc R
C12 C 0.2302(3) 0.5474(2) 0.6940(2) 0.0197(5) Uani 1 1 d .

loop_
_atom_site_aniso_label
_atom_site_aniso_U_11
_atom_site_aniso_U_22
_atom_site_aniso_U_33
_atom_site_aniso_U_23
_atom_site_aniso_U_13
_atom_site_aniso_U_12
Ag 0.02129(11) 0.02023(11) 0.01857(11) 0.00003(7) 0.00864(8) -0.00426(8)
Cl 0.0236(3) 0.0223(3) 0.0230(3) 0.0009(2) 0.0139(3) 0.0001(3)
N1 0.0182(11) 0.0189(10) 0.0223(10) 0.0035(8) 0.0092(9) 0.0028(9)
N2 0.0171(11) 0.0178(10) 0.0191(10) -0.0015(8) 0.0061(9) -0.0004(9)
N3 0.0358(15) 0.0269(12) 0.0247(12) -0.0022(10) -0.0008(11) 0.0116(11)
C1 0.0220(14) 0.0247(13) 0.0326(14) 0.0146(11) 0.0127(12) 0.0068(11)
C2 0.0221(14) 0.0359(15) 0.0254(13) 0.0018(12) 0.0041(12) 0.0028(12)
C3 0.0233(16) 0.0263(15) 0.069(2) -0.0100(15) 0.0150(15) 0.0010(13)
C4 0.0160(12) 0.0162(12) 0.0172(11) -0.0019(10) 0.0034(10) -0.0017(10)
C5 0.0264(14) 0.0224(12) 0.0200(12) 0.0049(11) 0.0110(11) -0.0011(11)
C6 0.0238(14) 0.0214(13) 0.0196(12) 0.0033(10) 0.0056(11) 0.0000(11)
C7 0.0145(13) 0.0204(13) 0.0253(13) -0.0033(10) 0.0047(11) -0.0004(10)
C8 0.0253(15) 0.0275(14) 0.0336(15) -0.0004(12) 0.0119(13) -0.0002(12)
C9 0.0338(17) 0.0340(15) 0.0279(14) -0.0019(12) 0.0119(13) 0.0078(14)
C10 0.0266(15) 0.0238(14) 0.0390(16) -0.0045(13) -0.0002(13) -0.0023(13)
C11 0.0250(14) 0.0233(13) 0.0365(15) -0.0068(12) 0.0121(13) -0.0001(12)
C12 0.0182(13) 0.0165(12) 0.0219(12) 0.0034(10) 0.0031(11) 0.0036(10)

loop_
_atom_type_symbol
_atom_type_description
_atom_type_scat_dispersion_real
_atom_type_scat_dispersion_imag
_atom_type_scat_source
C C 0.0033 0.0016 'International Tables Vol C Tables 4.2.6.8 and 6.1.1.4'
H H 0.0000 0.0000 'International Tables Vol C Tables 4.2.6.8 and 6.1.1.4'
N N 0.0061 0.0033 'International Tables Vol C Tables 4.2.6.8 and 6.1.1.4'
Cl Cl 0.1484 0.1585 'International Tables Vol C Tables 4.2.6.8 and 6.1.1.4'
Ag Ag -0.8971 1.1015 'International Tables Vol C Tables 4.2.6.8 and 6.1.1.4'

loop_
_geom_angle_atom_site_label_1
_geom_angle_atom_site_label_2
_geom_angle_atom_site_label_3
_geom_angle
C4 Ag Cl 166.72(6)
C4 N1 C5 111.3(2)
C4 N1 C1 124.59(19)
C5 N1 C1 124.0(2)
C4 N2 C6 111.6(2)
C4 N2 C7 123.94(19)
C6 N2 C7 124.4(2)
C10 N3 C9 115.6(2)
N1 C1 C3 110.4(2)
N1 C1 C2 111.0(2)
C3 C1 C2 112.3(2)
N2 C4 N1 103.99(19)
N2 C4 Ag 126.13(17)
N1 C4 Ag 129.80(17)
C6 C5 N1 106.6(2)
C5 C6 N2 106.5(2)
N2 C7 C12 112.9(2)
C9 C8 C12 119.2(3)
N3 C9 C8 124.5(3)
N3 C10 C11 124.4(3)
C10 C11 C12 119.3(2)
C8 C12 C11 117.1(2)
C8 C12 C7 119.6(2)
C11 C12 C7 123.3(2)

loop_
_geom_bond_atom_site_label_1
_geom_bond_atom_site_label_2
_geom_bond_distance
Ag C4 2.081(2)
Ag Cl 2.3693(7)
N1 C4 1.351(3)
N1 C5 1.384(3)
N1 C1 1.474(3)
N2 C4 1.351(3)
N2 C6 1.380(3)
N2 C7 1.454(3)
N3 C10 1.326(4)
N3 C9 1.325(3)
C1 C3 1.501(4)
C1 C2 1.511(4)
C5 C6 1.342(3)
C7 C12 1.507(3)
C8 C9 1.376(4)
C8 C12 1.379(3)
C10 C11 1.377(4)
C11 C12 1.377(3)

loop_
_geom_torsion_atom_site_label_1
_geom_torsion_atom_site_label_2
_geom_torsion_atom_site_label_3
_geom_torsion_atom_site_label_4
_geom_torsion
C4 N1 C1 C3 -111.9(3)
C5 N1 C1 C3 66.5(3)
C4 N1 C1 C2 122.9(2)
C5 N1 C1 C2 -58.6(3)
C6 N2 C4 N1 -0.2(3)
C7 N2 C4 N1 175.9(2)
C6 N2 C4 Ag 176.83(16)
C7 N2 C4 Ag -7.1(3)
C5 N1 C4 N2 0.3(3)
C1 N1 C4 N2 178.9(2)
C5 N1 C4 Ag -176.51(17)
C1 N1 C4 Ag 2.1(3)
Cl Ag C4 N2 19.5(4)
Cl Ag C4 N1 -164.24(17)
C4 N1 C5 C6 -0.4(3)
C1 N1 C5 C6 -179.0(2)
N1 C5 C6 N2 0.2(3)
C4 N2 C6 C5 -0.1(3)
C7 N2 C6 C5 -176.1(2)
C4 N2 C7 C12 -83.8(3)
C6 N2 C7 C12 91.8(3)
C10 N3 C9 C8 -0.6(4)
C12 C8 C9 N3 0.8(4)
C9 N3 C10 C11 -0.3(4)
N3 C10 C11 C12 0.9(4)
C9 C8 C12 C11 -0.2(4)
C9 C8 C12 C7 179.1(2)
C10 C11 C12 C8 -0.6(4)
C10 C11 C12 C7 -179.9(2)
N2 C7 C12 C8 160.5(2)
N2 C7 C12 C11 -20.3(3)
